data_2013965
loop_
_publ_author_name
'Miklovi\<c, Jozef'
'Kruto\<s\'ikov\'a, Al\<zbeta'
'Baran, Peter'

_publ_section_title
;
 Two furopyridine complexes of nickel(II) isothiocyanate
;
_journal_issue 5
_journal_name_full 'Acta Crystallographica Section C'
_journal_page_first m227
_journal_page_last m230
_journal_paper_doi 10.1107/S0108270104007796
_journal_volume 60
_journal_year 2004
_chemical_formula_iupac '[Ni (N C S)2 (C9 H8 N O)4] , 6.6H2 O'
_chemical_formula_moiety 'C38 H36 N6 Ni O4 S2 , 6.6H2 O'
_chemical_formula_sum 'C38 H49.2 N6 Ni O10.6 S2'
_chemical_formula_weight 882.46
_chemical_name_common '[Ni(Me~2~fupy)~4~(NCS)~2~].6.6H~2~O'
_chemical_name_systematic
;
tetrakis(2,3-dimethylfuro[3,2-c]pyridine)bis(isothiocyanato)nickel(II)
6.6-hydrate
;
_space_group_IT_number 2
_symmetry_cell_setting triclinic
_symmetry_space_group_name_Hall '-P 1'
_symmetry_space_group_name_H-M 'P -1'
_atom_sites_solution_hydrogens geom
_atom_sites_solution_primary direct
_atom_sites_solution_secondary difmap
_cell_angle_alpha 79.863(2)
_cell_angle_beta 79.030(2)
_cell_angle_gamma 74.521(2)
_cell_formula_units_Z 1
_cell_length_a 9.1663(10)
_cell_length_b 10.5562(11)
_cell_length_c 12.1745(13)
_cell_measurement_reflns_used 801
_cell_measurement_temperature 299(2)
_cell_measurement_theta_max 27.891
_cell_measurement_theta_min 3.440
_cell_volume 1104.7(2)
_computing_cell_refinement SMART
_computing_data_collection 'SMART (Bruker, 1997)'
_computing_data_reduction 'SAINT (Bruker, 1997)'
_computing_molecular_graphics 'SHELXTL (Bruker, 1999)'
_computing_publication_material SHELXTL
_computing_structure_refinement 'SHELXL97 (Sheldrick, 1997) and PLATON (Spek, 2003)'
_computing_structure_solution 'SHELXS97 (Sheldrick, 1997)'
_diffrn_ambient_temperature 299(2)
_diffrn_detector_area_resol_mean 512
_diffrn_measured_fraction_theta_full 0.954
_diffrn_measured_fraction_theta_max 0.812
_diffrn_measurement_device_type 'Bruker SMART 1K CCD area-detector'
_diffrn_measurement_method '\f and \w'
_diffrn_radiation_monochromator graphite
_diffrn_radiation_source 'fine-focus sealed tube'
_diffrn_radiation_type MoK\a
_diffrn_radiation_wavelength 0.71073
_diffrn_reflns_av_R_equivalents 0.0000
_diffrn_reflns_av_sigmaI/netI 0.0440
_diffrn_reflns_limit_h_max 12
_diffrn_reflns_limit_h_min -11
_diffrn_reflns_limit_k_max 14
_diffrn_reflns_limit_k_min -13
_diffrn_reflns_limit_l_max 16
_diffrn_reflns_limit_l_min 0
_diffrn_reflns_number 4782
_diffrn_reflns_theta_full 25.00
_diffrn_reflns_theta_max 29.01
_diffrn_reflns_theta_min 1.72
_diffrn_standards_decay_% 0.00
_exptl_absorpt_coefficient_mu 0.594
_exptl_absorpt_correction_T_max 0.984
_exptl_absorpt_correction_T_min 0.793
_exptl_absorpt_correction_type multi-scan
_exptl_absorpt_process_details '(XPREP; Sheldrick, 1990)'
_exptl_crystal_colour blue
_exptl_crystal_density_diffrn 1.326
_exptl_crystal_density_meas ?
_exptl_crystal_density_method 'not measured'
_exptl_crystal_description prism
_exptl_crystal_F_000 464
_exptl_crystal_size_max 0.18
_exptl_crystal_size_mid 0.18
_exptl_crystal_size_min 0.13
_refine_diff_density_max 0.542
_refine_diff_density_min -1.524
_refine_ls_extinction_method none
_refine_ls_goodness_of_fit_ref 1.064
_refine_ls_hydrogen_treatment constr
_refine_ls_matrix_type full
_refine_ls_number_parameters 236
_refine_ls_number_reflns 4782
_refine_ls_number_restraints 0
_refine_ls_restrained_S_all 1.064
_refine_ls_R_factor_all 0.0706
_refine_ls_R_factor_gt 0.0524
_refine_ls_shift/su_max 0.000
_refine_ls_shift/su_mean 0.000
_refine_ls_structure_factor_coef Fsqd
_refine_ls_weighting_details 'calc w = 1/[\s^2^(Fo^2^)+(0.0690P)^2^+0.6061P] where P=(Fo^2^+2Fc^2^)/3'
_refine_ls_weighting_scheme calc
_refine_ls_wR_factor_gt 0.1356
_refine_ls_wR_factor_ref 0.1516
_reflns_number_gt 3571
_reflns_number_total 4782
_reflns_threshold_expression I>2\s(I)
_cod_data_source_file fg1744.cif
_cod_data_source_block II
_cod_depositor_comments
;
The following automatic conversions were performed:

'_exptl_crystal_density_meas' value 'not measured' was changed to '?'
- the value is perceived as not measured.

Automatic conversion script
Id: cif_fix_values 3008 2015-01-20 13:52:24Z robertas 
;
_cod_database_code 2013965

loop_
_symmetry_equiv_pos_as_xyz
'x, y, z'
'-x, -y, -z'

loop_
_atom_site_label
_atom_site_fract_x
_atom_site_fract_y
_atom_site_fract_z
_atom_site_U_iso_or_equiv
_atom_site_adp_type
_atom_site_calc_flag
_atom_site_refinement_flags
_atom_site_occupancy
_atom_site_disorder_assembly
_atom_site_disorder_group
_atom_site_type_symbol
Ni1 0.0000 1.0000 1.0000 0.03847(17) Uani d S 1 . . Ni
S1 0.50386(10) 1.00781(12) 0.81429(10) 0.0841(4) Uani d . 1 . . S
O1 0.0147(3) 0.7790(2) 0.5499(2) 0.0652(6) Uani d . 1 . . O
O2 0.3516(3) 0.4267(2) 1.1722(3) 0.0790(8) Uani d . 1 . . O
N1 0.2085(2) 1.0390(2) 0.93194(19) 0.0430(5) Uani d . 1 . . N
N2 -0.0087(2) 0.9288(2) 0.84305(19) 0.0416(5) Uani d . 1 . . N
N3 0.1160(3) 0.8012(2) 1.0660(2) 0.0455(6) Uani d . 1 . . N
C1 0.3319(3) 1.0277(3) 0.8838(2) 0.0421(6) Uani d . 1 . . C
C2 -0.1111(3) 0.8601(3) 0.8371(3) 0.0526(7) Uani d . 1 . . C
H2 -0.1838 0.8496 0.9005 0.063 Uiso calc R 1 . . H
C3 -0.1160(4) 0.8044(4) 0.7443(3) 0.0596(8) Uani d . 1 . . C
H3 -0.1881 0.7570 0.7437 0.072 Uiso calc R 1 . . H
C4 -0.0070(4) 0.8236(3) 0.6523(3) 0.0525(7) Uani d . 1 . . C
C5 0.1399(4) 0.8238(4) 0.4867(3) 0.0599(8) Uani d . 1 . . C
C6 0.1879(5) 0.7824(5) 0.3717(3) 0.0828(12) Uani d . 1 . . C
H6A 0.2538 0.8353 0.3270 0.124 Uiso calc R 1 . . H
H6B 0.0990 0.7946 0.3365 0.124 Uiso calc R 1 . . H
H6C 0.2418 0.6906 0.3775 0.124 Uiso calc R 1 . . H
C7 0.1929(4) 0.8943(3) 0.5436(3) 0.0558(8) Uani d . 1 . . C
C8 0.3228(5) 0.9600(5) 0.5065(3) 0.0856(13) Uani d . 1 . . C
H8A 0.3789 0.9322 0.4363 0.128 Uiso calc R 1 . . H
H8B 0.3895 0.9356 0.5627 0.128 Uiso calc R 1 . . H
H8C 0.2835 1.0545 0.4966 0.128 Uiso calc R 1 . . H
C9 0.0973(3) 0.8961(3) 0.6534(2) 0.0452(6) Uani d . 1 . . C
C10 0.0927(3) 0.9475(3) 0.7506(2) 0.0456(6) Uani d . 1 . . C
H10 0.1623 0.9969 0.7521 0.055 Uiso calc R 1 . . H
C11 0.0421(4) 0.7033(3) 1.0912(4) 0.0673(10) Uani d . 1 . . C
H11 -0.0611 0.7250 1.0840 0.081 Uiso calc R 1 . . H
C12 0.1079(4) 0.5740(4) 1.1269(4) 0.0847(14) Uani d . 1 . . C
H12 0.0528 0.5090 1.1429 0.102 Uiso calc R 1 . . H
C13 0.2603(4) 0.5455(3) 1.1377(3) 0.0625(9) Uani d . 1 . . C
C14 0.4958(4) 0.4496(3) 1.1674(3) 0.0598(8) Uani d . 1 . . C
C15 0.6159(5) 0.3301(4) 1.2015(4) 0.0793(11) Uani d . 1 . . C
H15A 0.7154 0.3458 1.1723 0.119 Uiso calc R 1 . . H
H15B 0.6050 0.2552 1.1718 0.119 Uiso calc R 1 . . H
H15C 0.6046 0.3123 1.2824 0.119 Uiso calc R 1 . . H
C16 0.4961(3) 0.5768(3) 1.1316(3) 0.0522(7) Uani d . 1 . . C
C17 0.6288(4) 0.6386(4) 1.1112(5) 0.0865(13) Uani d . 1 . . C
H17A 0.6113 0.7027 1.1622 0.130 Uiso calc R 1 . . H
H17B 0.6405 0.6816 1.0348 0.130 Uiso calc R 1 . . H
H17C 0.7202 0.5712 1.1234 0.130 Uiso calc R 1 . . H
C18 0.3412(3) 0.6428(3) 1.1125(2) 0.0452(6) Uani d . 1 . . C
C19 0.2646(3) 0.7700(3) 1.0776(2) 0.0441(6) Uani d . 1 . . C
H19 0.3174 0.8367 1.0616 0.053 Uiso calc R 1 . . H

loop_
_atom_site_aniso_label
_atom_site_aniso_U_11
_atom_site_aniso_U_22
_atom_site_aniso_U_33
_atom_site_aniso_U_12
_atom_site_aniso_U_13
_atom_site_aniso_U_23
Ni1 0.0287(3) 0.0409(3) 0.0444(3) -0.00923(19) 0.00484(18) -0.0118(2)
S1 0.0462(5) 0.1084(8) 0.0993(8) -0.0304(5) 0.0302(5) -0.0441(7)
O1 0.0730(15) 0.0724(16) 0.0567(14) -0.0208(12) -0.0024(11) -0.0291(12)
O2 0.0632(15) 0.0387(13) 0.131(2) -0.0093(11) -0.0247(15) 0.0068(13)
N1 0.0352(11) 0.0490(13) 0.0436(12) -0.0119(10) 0.0031(9) -0.0096(10)
N2 0.0345(11) 0.0422(12) 0.0461(12) -0.0082(9) 0.0007(9) -0.0099(10)
N3 0.0380(12) 0.0404(13) 0.0566(14) -0.0094(10) 0.0002(10) -0.0106(10)
C1 0.0411(14) 0.0447(15) 0.0429(14) -0.0150(12) -0.0011(11) -0.0109(11)
C2 0.0449(16) 0.0621(19) 0.0538(17) -0.0224(14) 0.0071(13) -0.0170(14)
C3 0.0571(19) 0.071(2) 0.0599(19) -0.0306(17) 0.0019(15) -0.0212(16)
C4 0.0529(17) 0.0543(18) 0.0522(17) -0.0109(14) -0.0039(13) -0.0201(14)
C5 0.061(2) 0.072(2) 0.0413(16) -0.0065(16) 0.0003(14) -0.0155(15)
C6 0.094(3) 0.098(3) 0.051(2) -0.008(2) -0.0024(19) -0.029(2)
C7 0.0467(17) 0.071(2) 0.0452(16) -0.0093(15) 0.0004(13) -0.0123(15)
C8 0.068(2) 0.144(4) 0.050(2) -0.045(3) 0.0102(17) -0.015(2)
C9 0.0371(14) 0.0510(17) 0.0448(15) -0.0057(12) -0.0038(11) -0.0094(12)
C10 0.0374(14) 0.0537(17) 0.0472(15) -0.0143(12) -0.0017(11) -0.0102(12)
C11 0.0415(17) 0.0454(18) 0.111(3) -0.0115(14) -0.0139(18) 0.0036(18)
C12 0.054(2) 0.048(2) 0.151(4) -0.0216(17) -0.026(2) 0.012(2)
C13 0.0528(19) 0.0390(17) 0.092(3) -0.0096(14) -0.0128(17) -0.0005(16)
C14 0.0561(19) 0.0490(19) 0.072(2) -0.0024(15) -0.0171(16) -0.0106(15)
C15 0.073(2) 0.055(2) 0.102(3) 0.0087(18) -0.029(2) -0.009(2)
C16 0.0467(16) 0.0446(17) 0.0644(19) -0.0030(13) -0.0116(14) -0.0136(14)
C17 0.054(2) 0.062(2) 0.144(4) -0.0086(18) -0.032(2) -0.006(2)
C18 0.0455(15) 0.0399(15) 0.0501(16) -0.0086(12) -0.0044(12) -0.0113(12)
C19 0.0435(15) 0.0439(16) 0.0468(15) -0.0130(12) -0.0021(12) -0.0124(12)

loop_
_atom_type_symbol
_atom_type_description
_atom_type_scat_dispersion_real
_atom_type_scat_dispersion_imag
_atom_type_scat_source
C C 0.0033 0.0016 'International Tables Vol C Tables 4.2.6.8 and 6.1.1.4'
H H 0.0000 0.0000 'International Tables Vol C Tables 4.2.6.8 and 6.1.1.4'
N N 0.0061 0.0033 'International Tables Vol C Tables 4.2.6.8 and 6.1.1.4'
O O 0.0106 0.0060 'International Tables Vol C Tables 4.2.6.8 and 6.1.1.4'
S S 0.1246 0.1234 'International Tables Vol C Tables 4.2.6.8 and 6.1.1.4'
Ni Ni 0.3393 1.1124 'International Tables Vol C Tables 4.2.6.8 and 6.1.1.4'

loop_
_geom_angle_atom_site_label_1
_geom_angle_atom_site_label_2
_geom_angle_atom_site_label_3
_geom_angle_site_symmetry_1
_geom_angle_site_symmetry_3
_geom_angle
_geom_angle_publ_flag
N1 Ni1 N1 . 2_577 180.0000(10) ?
N1 Ni1 N3 . 2_577 90.48(9) ?
N1 Ni1 N3 2_577 2_577 89.52(9) ?
N1 Ni1 N3 . . 89.52(9) yes
N1 Ni1 N3 2_577 . 90.48(9) ?
N3 Ni1 N3 2_577 . 180.0000(10) ?
N1 Ni1 N2 . 2_577 90.24(9) ?
N1 Ni1 N2 2_577 2_577 89.76(9) ?
N3 Ni1 N2 2_577 2_577 90.12(9) ?
N3 Ni1 N2 . 2_577 89.88(9) ?
N1 Ni1 N2 . . 89.76(9) yes
N1 Ni1 N2 2_577 . 90.24(9) ?
N3 Ni1 N2 2_577 . 89.88(9) ?
N3 Ni1 N2 . . 90.12(9) yes
N2 Ni1 N2 2_577 . 180.0000(10) ?
C4 O1 C5 . . 105.3(2) ?
C13 O2 C14 . . 105.9(3) ?
C1 N1 Ni1 . . 161.2(2) yes
C10 N2 C2 . . 117.5(2) ?
C10 N2 Ni1 . . 120.71(19) ?
C2 N2 Ni1 . . 121.74(18) ?
C19 N3 C11 . . 117.7(3) ?
C19 N3 Ni1 . . 121.74(18) ?
C11 N3 Ni1 . . 120.5(2) ?
N1 C1 S1 . . 178.0(3) yes
N2 C2 C3 . . 124.8(3) ?
N2 C2 H2 . . 117.6 ?
C3 C2 H2 . . 117.6 ?
C2 C3 C4 . . 115.4(3) ?
C2 C3 H3 . . 122.3 ?
C4 C3 H3 . . 122.3 ?
O1 C4 C3 . . 127.7(3) ?
O1 C4 C9 . . 110.5(3) ?
C3 C4 C9 . . 121.8(3) ?
C7 C5 O1 . . 112.2(3) ?
C7 C5 C6 . . 133.2(3) ?
O1 C5 C6 . . 114.6(3) ?
C5 C6 H6A . . 109.5 ?
C5 C6 H6B . . 109.5 ?
H6A C6 H6B . . 109.5 ?
C5 C6 H6C . . 109.5 ?
H6A C6 H6C . . 109.5 ?
H6B C6 H6C . . 109.5 ?
C5 C7 C9 . . 105.8(3) ?
C5 C7 C8 . . 128.9(3) ?
C9 C7 C8 . . 125.2(3) ?
C7 C8 H8A . . 109.5 ?
C7 C8 H8B . . 109.5 ?
H8A C8 H8B . . 109.5 ?
C7 C8 H8C . . 109.5 ?
H8A C8 H8C . . 109.5 ?
H8B C8 H8C . . 109.5 ?
C10 C9 C4 . . 118.2(3) ?
C10 C9 C7 . . 135.6(3) ?
C4 C9 C7 . . 106.2(3) ?
N2 C10 C9 . . 122.2(3) ?
N2 C10 H10 . . 118.9 ?
C9 C10 H10 . . 118.9 ?
N3 C11 C12 . . 124.6(3) ?
N3 C11 H11 . . 117.7 ?
C12 C11 H11 . . 117.7 ?
C11 C12 C13 . . 116.2(3) ?
C11 C12 H12 . . 121.9 ?
C13 C12 H12 . . 121.9 ?
O2 C13 C12 . . 128.0(3) ?
O2 C13 C18 . . 110.6(3) ?
C12 C13 C18 . . 121.4(3) ?
C16 C14 O2 . . 111.6(3) ?
C16 C14 C15 . . 133.6(3) ?
O2 C14 C15 . . 114.9(3) ?
C14 C15 H15A . . 109.5 ?
C14 C15 H15B . . 109.5 ?
H15A C15 H15B . . 109.5 ?
C14 C15 H15C . . 109.5 ?
H15A C15 H15C . . 109.5 ?
H15B C15 H15C . . 109.5 ?
C14 C16 C18 . . 106.0(3) ?
C14 C16 C17 . . 127.5(3) ?
C18 C16 C17 . . 126.4(3) ?
C16 C17 H17A . . 109.5 ?
C16 C17 H17B . . 109.5 ?
H17A C17 H17B . . 109.5 ?
C16 C17 H17C . . 109.5 ?
H17A C17 H17C . . 109.5 ?
H17B C17 H17C . . 109.5 ?
C19 C18 C13 . . 118.1(3) ?
C19 C18 C16 . . 136.0(3) ?
C13 C18 C16 . . 105.9(3) ?
N3 C19 C18 . . 122.1(3) ?
N3 C19 H19 . . 119.0 ?
C18 C19 H19 . . 119.0 ?

loop_
_geom_bond_atom_site_label_1
_geom_bond_atom_site_label_2
_geom_bond_site_symmetry_2
_geom_bond_distance
_geom_bond_publ_flag
Ni1 N1 . 2.051(2) yes
Ni1 N1 2_577 2.051(2) ?
Ni1 N3 2_577 2.172(2) ?
Ni1 N3 . 2.172(2) yes
Ni1 N2 2_577 2.195(2) ?
Ni1 N2 . 2.195(2) yes
S1 C1 . 1.620(3) yes
O1 C4 . 1.371(4) ?
O1 C5 . 1.399(4) ?
O2 C13 . 1.356(4) ?
O2 C14 . 1.395(4) ?
N1 C1 . 1.156(3) yes
N2 C10 . 1.338(3) ?
N2 C2 . 1.350(4) ?
N3 C19 . 1.343(4) ?
N3 C11 . 1.343(4) ?
C2 C3 . 1.376(4) ?
C2 H2 . 0.9300 ?
C3 C4 . 1.377(4) ?
C3 H3 . 0.9300 ?
C4 C9 . 1.378(4) ?
C5 C7 . 1.332(5) ?
C5 C6 . 1.491(4) ?
C6 H6A . 0.9600 ?
C6 H6B . 0.9600 ?
C6 H6C . 0.9600 ?
C7 C9 . 1.452(4) ?
C7 C8 . 1.493(5) ?
C8 H8A . 0.9600 ?
C8 H8B . 0.9600 ?
C8 H8C . 0.9600 ?
C9 C10 . 1.375(4) ?
C10 H10 . 0.9300 ?
C11 C12 . 1.366(5) ?
C11 H11 . 0.9300 ?
C12 C13 . 1.375(5) ?
C12 H12 . 0.9300 ?
C13 C18 . 1.381(4) ?
C14 C16 . 1.338(5) ?
C14 C15 . 1.491(5) ?
C15 H15A . 0.9600 ?
C15 H15B . 0.9600 ?
C15 H15C . 0.9600 ?
C16 C18 . 1.447(4) ?
C16 C17 . 1.489(5) ?
C17 H17A . 0.9600 ?
C17 H17B . 0.9600 ?
C17 H17C . 0.9600 ?
C18 C19 . 1.374(4) ?
C19 H19 . 0.9300 ?
